data_2207588
loop_
_publ_author_name
'Tian, Guang-Ru'
'Zhang, Ru-Fen'
'Ma, Chun-Lin'
'Ng, Seik Weng'

_publ_section_title
Tetrakis(\m~2~-3-hydroxypyridine-2-carboxylato-\k^2^<i>O</i>,<i>N</i>)di-\m~3~oxo-tetrakis[dimethyltin(IV)]
_journal_coeditor_code LH6528
_journal_issue 12
_journal_name_full 'Acta Crystallographica Section E'
_journal_page_first m2528
_journal_page_last m2530
_journal_paper_doi 10.1107/S1600536805035907
_journal_volume 61
_journal_year 2005
_chemical_formula_iupac '[Sn4 (C H3)8 (C6 H4 N O3) O2]'
_chemical_formula_moiety 'C32 H40 N4 O14 Sn4'
_chemical_formula_sum 'C32 H40 N4 O14 Sn4'
_chemical_formula_weight 1179.44
_chemical_name_systematic
;
Tetrakis(\m~2~-3-hydroxypyridine-2-carboxylato-\k^2^O,N)di-\m~3~oxo-
tetrakis[dimethyltin(IV)]
;
_space_group_IT_number 2
_symmetry_cell_setting triclinic
_symmetry_space_group_name_Hall '-P 1'
_symmetry_space_group_name_H-M 'P -1'
_atom_sites_solution_hydrogens geom
_atom_sites_solution_primary direct
_atom_sites_solution_secondary difmap
_audit_creation_method SHELXL97
_cell_angle_alpha 89.336(2)
_cell_angle_beta 82.842(2)
_cell_angle_gamma 72.2310(10)
_cell_formula_units_Z 1
_cell_length_a 8.3950(10)
_cell_length_b 10.0550(10)
_cell_length_c 13.157(2)
_cell_measurement_reflns_used 3297
_cell_measurement_temperature 295(2)
_cell_measurement_theta_max 28.0
_cell_measurement_theta_min 2.5
_cell_volume 1049.0(2)
_computing_cell_refinement 'SAINT (Siemens, 1996)'
_computing_data_collection 'SMART (Siemens, 1996)'
_computing_data_reduction SAINT
_computing_molecular_graphics 'ORTEPII (Johnson, 1976)'
_computing_publication_material SHELXL97
_computing_structure_refinement 'SHELXL97 (Sheldrick, 1997)'
_computing_structure_solution 'SHELXS97 (Sheldrick, 1997)'
_diffrn_ambient_temperature 295(2)
_diffrn_measured_fraction_theta_full 0.98
_diffrn_measured_fraction_theta_max 0.97
_diffrn_measurement_device_type 'Siemens SMART CCD area-detector'
_diffrn_measurement_method '\f and \w'
_diffrn_radiation_monochromator graphite
_diffrn_radiation_source 'fine-focus sealed tube'
_diffrn_radiation_type MoK\a
_diffrn_radiation_wavelength 0.71073
_diffrn_reflns_av_R_equivalents 0.023
_diffrn_reflns_av_sigmaI/netI 0.045
_diffrn_reflns_limit_h_max 10
_diffrn_reflns_limit_h_min -10
_diffrn_reflns_limit_k_max 12
_diffrn_reflns_limit_k_min -13
_diffrn_reflns_limit_l_max 11
_diffrn_reflns_limit_l_min -17
_diffrn_reflns_number 6588
_diffrn_reflns_theta_full 27.5
_diffrn_reflns_theta_max 27.5
_diffrn_reflns_theta_min 2.1
_diffrn_standards_decay_% 0
_diffrn_standards_interval_count 0
_diffrn_standards_interval_time 0
_diffrn_standards_number 0
_exptl_absorpt_coefficient_mu 2.418
_exptl_absorpt_correction_T_max 0.576
_exptl_absorpt_correction_T_min 0.337
_exptl_absorpt_correction_type multi-scan
_exptl_absorpt_process_details '(SADABS; Sheldrick, 1996)'
_exptl_crystal_colour Colourless
_exptl_crystal_density_diffrn 1.867
_exptl_crystal_density_method 'not measured'
_exptl_crystal_description Block
_exptl_crystal_F_000 572
_exptl_crystal_size_max 0.45
_exptl_crystal_size_mid 0.37
_exptl_crystal_size_min 0.23
_refine_diff_density_max 1.39
_refine_diff_density_min -0.89
_refine_ls_extinction_method none
_refine_ls_goodness_of_fit_ref 1.08
_refine_ls_hydrogen_treatment constr
_refine_ls_matrix_type full
_refine_ls_number_parameters 248
_refine_ls_number_reflns 4646
_refine_ls_number_restraints 0
_refine_ls_restrained_S_all 1.08
_refine_ls_R_factor_all 0.056
_refine_ls_R_factor_gt 0.037
_refine_ls_shift/su_max 0.001
_refine_ls_shift/su_mean 0.000
_refine_ls_structure_factor_coef Fsqd
_refine_ls_weighting_details 'calc w = 1/[\s^2^(Fo^2^)+(0.0585P)^2^+0.3682P] where P = (Fo^2^+2Fc^2^)/3'
_refine_ls_weighting_scheme calc
_refine_ls_wR_factor_gt 0.096
_refine_ls_wR_factor_ref 0.114
_reflns_number_gt 3460
_reflns_number_total 4646
_reflns_threshold_expression I>2\s(I)
_cod_data_source_file lh6528.cif
_cod_data_source_block I
_cod_depositor_comments
;
The following automatic conversions were performed:
'_symmetry_cell_setting' value 'Triclinic' changed to 'triclinic'
according to '/home/saulius/struct/CIF-dictionaries/cif_core.dic'
dictionary named 'cif_core.dic' version 2.4.1 from 2010-06-29.

Automatic conversion script
Id: cif_fix_enum 1527 2010-12-29 10:47:43Z saulius 

The following automatic conversions were performed:

'_symmetry_cell_setting' value 'Triclinic' changed to 'triclinic'
according to /home/saulius/struct/CIF-dictionaries/cif_core.dic
dictionary named 'cif_core.dic' version 2.4.1 from 2010-06-29.

Automatic conversion script
Id: cif_fix_values 1715 2011-07-08 13:25:40Z adriana 
;
_cod_database_code 2207588
_cod_database_fobs_code 2207588

loop_
_symmetry_equiv_pos_as_xyz
'x, y, z'
'-x, -y, -z'

loop_
_atom_site_label
_atom_site_fract_x
_atom_site_fract_y
_atom_site_fract_z
_atom_site_U_iso_or_equiv
_atom_site_adp_type
_atom_site_calc_flag
_atom_site_refinement_flags
_atom_site_occupancy
_atom_site_type_symbol
Sn1 0.35824(4) 0.61937(3) 0.44093(3) 0.03800(10) Uani d . 1 Sn
Sn2 0.73872(5) 0.43905(4) 0.27757(3) 0.04220(10) Uani d . 1 Sn
O1 0.4602(4) 0.6327(4) 0.2707(3) 0.0480(10) Uani d . 1 O
O2 0.4658(5) 0.6930(5) 0.1076(3) 0.0700(10) Uani d . 1 O
O3 0.2016(6) 0.8547(5) 0.0419(3) 0.0740(10) Uani d . 1 O
O4 0.8998(5) 0.3010(4) 0.3746(3) 0.0490(10) Uani d . 1 O
O5 1.1412(5) 0.1595(5) 0.4145(3) 0.0620(10) Uani d . 1 O
O6 1.3957(5) 0.0687(5) 0.2746(4) 0.0720(10) Uani d . 1 O
O7 0.5959(4) 0.4795(4) 0.4149(3) 0.0430(10) Uani d . 1 O
N1 0.1405(6) 0.8044(5) 0.3162(3) 0.0440(10) Uani d . 1 N
N2 1.0199(6) 0.2918(6) 0.1776(3) 0.0570(10) Uani d . 1 N
C1 0.1978(8) 0.5060(6) 0.4062(5) 0.0540(10) Uani d . 1 C
C2 0.3886(9) 0.8103(6) 0.4823(5) 0.059(2) Uani d . 1 C
C3 0.6259(8) 0.3215(7) 0.1951(5) 0.060(2) Uani d . 1 C
C4 0.8352(9) 0.6078(7) 0.2467(6) 0.074(2) Uani d . 1 C
C5 -0.0171(7) 0.8831(6) 0.3371(4) 0.0510(10) Uani d . 1 C
C6 -0.1121(8) 0.9559(6) 0.2629(5) 0.058(2) Uani d . 1 C
C7 -0.0375(7) 0.9458(6) 0.1636(5) 0.057(2) Uani d . 1 C
C8 0.1272(7) 0.8640(6) 0.1392(4) 0.0470(10) Uani d . 1 C
C9 0.2133(6) 0.7946(5) 0.2183(4) 0.0400(10) Uani d . 1 C
C10 0.3933(8) 0.7015(6) 0.1974(4) 0.0490(10) Uani d . 1 C
C11 1.0800(9) 0.2842(9) 0.0791(6) 0.076(2) Uani d . 1 C
C12 1.2440(10) 0.2100(10) 0.0390(6) 0.092(3) Uani d . 1 C
C13 1.3519(9) 0.1402(9) 0.1060(6) 0.080(2) Uani d . 1 C
C14 1.2905(8) 0.1408(7) 0.2097(5) 0.058(2) Uani d . 1 C
C15 1.1245(7) 0.2204(6) 0.2419(4) 0.0470(10) Uani d . 1 C
C16 1.0511(6) 0.2256(5) 0.3529(5) 0.0440(10) Uani d . 1 C
H3o 0.3023 0.8121 0.0397 0.088 Uiso calc R 1 H
H6o 1.3626 0.1021 0.3328 0.087 Uiso calc R 1 H
H1a 0.2147 0.4859 0.3338 0.081 Uiso calc R 1 H
H1b 0.0826 0.5602 0.4266 0.081 Uiso calc R 1 H
H1c 0.2229 0.4200 0.4423 0.081 Uiso calc R 1 H
H2a 0.4356 0.8010 0.5459 0.089 Uiso calc R 1 H
H2b 0.2810 0.8813 0.4902 0.089 Uiso calc R 1 H
H2c 0.4631 0.8360 0.4299 0.089 Uiso calc R 1 H
H3a 0.5289 0.3102 0.2369 0.091 Uiso calc R 1 H
H3b 0.7055 0.2313 0.1768 0.091 Uiso calc R 1 H
H3c 0.5920 0.3693 0.1341 0.091 Uiso calc R 1 H
H4a 0.8270 0.6590 0.3093 0.112 Uiso calc R 1 H
H4b 0.7712 0.6685 0.1994 0.112 Uiso calc R 1 H
H4c 0.9512 0.5730 0.2174 0.112 Uiso calc R 1 H
H5 -0.0677 0.8906 0.4047 0.061 Uiso calc R 1 H
H6 -0.2236 1.0101 0.2806 0.069 Uiso calc R 1 H
H7 -0.0979 0.9938 0.1128 0.068 Uiso calc R 1 H
H11 1.0076 0.3323 0.0337 0.091 Uiso calc R 1 H
H12 1.2787 0.2066 -0.0310 0.110 Uiso calc R 1 H
H13 1.4643 0.0935 0.0826 0.096 Uiso calc R 1 H

loop_
_atom_site_aniso_label
_atom_site_aniso_U_11
_atom_site_aniso_U_22
_atom_site_aniso_U_33
_atom_site_aniso_U_12
_atom_site_aniso_U_13
_atom_site_aniso_U_23
Sn1 0.0408(2) 0.0362(2) 0.0333(2) -0.0037(2) -0.01180(10) 0.00590(10)
Sn2 0.0489(2) 0.0507(2) 0.0286(2) -0.0168(2) -0.0069(2) 0.0084(2)
O1 0.045(2) 0.056(2) 0.036(2) -0.004(2) -0.008(2) 0.015(2)
O2 0.058(3) 0.097(4) 0.042(2) -0.005(2) 0.001(2) 0.017(2)
O3 0.080(3) 0.090(3) 0.029(2) 0.007(3) -0.012(2) 0.018(2)
O4 0.048(2) 0.057(2) 0.031(2) -0.003(2) 0.002(2) 0.009(2)
O5 0.054(2) 0.071(3) 0.047(2) 0.001(2) -0.007(2) 0.021(2)
O6 0.054(3) 0.085(3) 0.063(3) -0.004(2) 0.000(2) 0.003(3)
O7 0.046(2) 0.042(2) 0.029(2) 0.002(2) -0.006(2) 0.007(2)
N1 0.050(3) 0.047(3) 0.030(2) -0.005(2) -0.007(2) 0.011(2)
N2 0.054(3) 0.083(4) 0.030(2) -0.019(3) 0.001(2) 0.006(2)
C1 0.059(3) 0.057(4) 0.052(4) -0.021(3) -0.019(3) 0.013(3)
C2 0.081(4) 0.040(3) 0.056(4) -0.014(3) -0.021(3) 0.003(3)
C3 0.064(4) 0.068(4) 0.051(4) -0.017(3) -0.018(3) -0.013(3)
C4 0.072(4) 0.077(5) 0.090(5) -0.039(4) -0.030(4) 0.038(4)
C5 0.053(3) 0.051(3) 0.038(3) -0.003(3) 0.003(2) -0.001(3)
C6 0.057(3) 0.051(3) 0.055(4) 0.000(3) -0.010(3) 0.008(3)
C7 0.064(4) 0.053(4) 0.045(3) -0.001(3) -0.019(3) 0.008(3)
C8 0.057(3) 0.051(3) 0.029(3) -0.009(3) -0.011(2) 0.009(2)
C9 0.045(3) 0.039(3) 0.030(3) -0.005(2) -0.010(2) 0.008(2)
C10 0.063(3) 0.056(3) 0.034(3) -0.022(3) -0.023(3) 0.016(2)
C11 0.061(4) 0.112(6) 0.058(4) -0.032(4) -0.004(3) 0.007(4)
C12 0.082(5) 0.155(9) 0.040(4) -0.047(6) 0.012(4) 0.004(5)
C13 0.059(4) 0.116(7) 0.060(5) -0.024(4) 0.011(3) -0.014(4)
C14 0.053(3) 0.065(4) 0.057(4) -0.021(3) -0.002(3) 0.003(3)
C15 0.044(3) 0.054(3) 0.041(3) -0.013(3) -0.004(2) 0.005(3)
C16 0.037(3) 0.037(3) 0.055(3) -0.005(2) -0.007(2) -0.005(2)

loop_
_atom_type_symbol
_atom_type_description
_atom_type_scat_dispersion_real
_atom_type_scat_dispersion_imag
_atom_type_scat_source
C C 0.0033 0.0016 'International Tables Vol C Tables 4.2.6.8 and 6.1.1.4'
H H 0.0000 0.0000 'International Tables Vol C Tables 4.2.6.8 and 6.1.1.4'
N N 0.0061 0.0033 'International Tables Vol C Tables 4.2.6.8 and 6.1.1.4'
O O 0.0106 0.0060 'International Tables Vol C Tables 4.2.6.8 and 6.1.1.4'
Sn Sn -0.6537 1.4246 'International Tables Vol C Tables 4.2.6.8 and 6.1.1.4'

loop_
_geom_angle_atom_site_label_1
_geom_angle_atom_site_label_2
_geom_angle_atom_site_label_3
_geom_angle_site_symmetry_1
_geom_angle_site_symmetry_3
_geom_angle
_geom_angle_publ_flag
C1 Sn1 C2 . . 148.9(3) yes
C1 Sn1 N1 . . 76.9(2) yes
C1 Sn1 O1 . . 93.3(2) yes
C1 Sn1 O4 . 2_666 80.8(2) yes
C1 Sn1 O7 . . 104.6(2) yes
C1 Sn1 O7 . 2_666 94.3(2) yes
C2 Sn1 N1 . . 79.5(2) yes
C2 Sn1 O1 . . 93.5(2) yes
C2 Sn1 O4 . 2_666 80.0(2) yes
C2 Sn1 O7 . 2_666 96.4(2) yes
C2 Sn1 O7 . . 106.3(2) yes
N1 Sn1 O1 . . 62.30(10) yes
N1 Sn1 O4 . 2_666 91.90(10) yes
N1 Sn1 O7 . . 134.60(10) yes
N1 Sn1 O7 . 2_666 150.70(10) yes
O1 Sn1 O4 . 2_666 154.20(10) yes
O1 Sn1 O7 . . 72.30(10) yes
O1 Sn1 O7 . 2_666 146.90(10) yes
O4 Sn1 O7 2_666 . 133.50(10) yes
O4 Sn1 O7 2_666 2_666 58.90(10) yes
O7 Sn1 O7 . 2_666 74.6(2) yes
C3 Sn2 C4 . . 136.0(3) yes
C3 Sn2 N2 . . 85.9(2) yes
C3 Sn2 O1 . . 83.7(2) yes
C3 Sn2 O4 . . 108.6(2) yes
C3 Sn2 O7 . . 104.7(2) yes
C4 Sn2 N2 . . 84.5(3) yes
C4 Sn2 O1 . . 81.3(2) yes
C4 Sn2 O4 . . 107.1(2) yes
C4 Sn2 O7 . . 107.2(3) yes
N2 Sn2 O1 . . 146.60(10) yes
N2 Sn2 O4 . . 67.60(10) yes
N2 Sn2 O7 . . 145.80(10) yes
O1 Sn2 O4 . . 145.70(10) yes
O1 Sn2 O7 . . 67.70(10) yes
O4 Sn2 O7 . . 78.20(10) yes
C10 O1 Sn1 . . 132.0(4) no
C10 O1 Sn2 . . 132.4(4) no
Sn1 O1 Sn2 . . 95.20(10) no
C16 O4 Sn2 . . 128.8(4) no
Sn2 O7 Sn1 . . 124.8(2) no
Sn2 O7 Sn1 . 2_666 129.6(2) no
Sn1 O7 Sn1 . 2_666 105.4(2) no
C5 N1 C9 . . 118.1(4) no
C5 N1 Sn1 . . 130.8(4) no
C9 N1 Sn1 . . 110.8(3) no
C11 N2 C15 . . 117.2(6) no
C11 N2 Sn2 . . 132.0(5) no
C15 N2 Sn2 . . 110.6(3) no
N1 C5 C6 . . 123.2(5) no
C7 C6 C5 . . 118.5(6) no
C6 C7 C8 . . 119.7(5) no
O3 C8 C7 . . 119.9(5) no
O3 C8 C9 . . 122.0(5) no
C7 C8 C9 . . 118.1(5) no
N1 C9 C8 . . 122.4(5) no
N1 C9 C10 . . 116.3(4) no
C8 C9 C10 . . 121.2(5) no
O2 C10 O1 . . 123.8(6) no
O2 C10 C9 . . 117.8(5) no
O1 C10 C9 . . 118.3(5) no
N2 C11 C12 . . 124.6(7) no
C13 C12 C11 . . 118.0(7) no
C12 C13 C14 . . 118.9(7) no
O6 C14 C15 . . 123.0(6) no
O6 C14 C13 . . 118.7(6) no
C15 C14 C13 . . 118.3(6) no
N2 C15 C14 . . 123.0(5) no
N2 C15 C16 . . 116.2(5) no
C14 C15 C16 . . 120.7(5) no
O5 C16 O4 . . 125.4(6) no
O5 C16 C15 . . 118.6(5) no
O4 C16 C15 . . 116.0(5) no
C8 O3 H3o . . 109.5 no
C14 O6 H6o . . 109.5 no
Sn1 C1 H1a . . 109.5 no
Sn1 C1 H1b . . 109.5 no
H1a C1 H1b . . 109.5 no
Sn1 C1 H1c . . 109.5 no
H1a C1 H1c . . 109.5 no
H1b C1 H1c . . 109.5 no
Sn1 C2 H2a . . 109.5 no
Sn1 C2 H2b . . 109.5 no
H2a C2 H2b . . 109.5 no
Sn1 C2 H2c . . 109.5 no
H2a C2 H2c . . 109.5 no
H2b C2 H2c . . 109.5 no
Sn2 C3 H3a . . 109.5 no
Sn2 C3 H3b . . 109.5 no
H3a C3 H3b . . 109.5 no
Sn2 C3 H3c . . 109.5 no
H3a C3 H3c . . 109.5 no
H3b C3 H3c . . 109.5 no
Sn2 C4 H4a . . 109.5 no
Sn2 C4 H4b . . 109.5 no
H4a C4 H4b . . 109.5 no
Sn2 C4 H4c . . 109.5 no
H4a C4 H4c . . 109.5 no
H4b C4 H4c . . 109.5 no
N1 C5 H5 . . 118.4 no
C6 C5 H5 . . 118.4 no
C7 C6 H6 . . 120.8 no
C5 C6 H6 . . 120.8 no
C6 C7 H7 . . 120.2 no
C8 C7 H7 . . 120.2 no
N2 C11 H11 . . 117.7 no
C12 C11 H11 . . 117.7 no
C13 C12 H12 . . 121.0 no
C11 C12 H12 . . 121.0 no
C12 C13 H13 . . 120.5 no
C14 C13 H13 . . 120.5 no

loop_
_geom_bond_atom_site_label_1
_geom_bond_atom_site_label_2
_geom_bond_site_symmetry_2
_geom_bond_distance
_geom_bond_publ_flag
Sn1 C1 . 2.104(6) yes
Sn1 C2 . 2.099(6) yes
Sn1 N1 . 2.846(4) yes
Sn1 O1 . 2.314(4) yes
Sn1 O4 2_666 2.983(4) yes
Sn1 O7 . 2.050(3) yes
Sn1 O7 2_666 2.154(3) yes
Sn2 C3 . 2.107(5) yes
Sn2 C4 . 2.108(6) yes
Sn2 N2 . 2.576(5) yes
Sn2 O1 . 2.557(3) yes
Sn2 O4 . 2.152(4) yes
Sn2 O7 . 2.012(3) yes
O1 C10 . 1.267(6) no
O2 C10 . 1.251(7) no
O3 C8 . 1.344(7) no
O4 C16 . 1.264(6) no
O5 C16 . 1.226(7) no
O6 C14 . 1.348(8) no
O7 Sn1 2_666 2.154(3) no
N1 C5 . 1.314(7) no
N1 C9 . 1.346(7) no
N2 C11 . 1.325(8) no
N2 C15 . 1.337(7) no
C5 C6 . 1.395(8) no
C6 C7 . 1.368(8) no
C7 C8 . 1.376(8) no
C8 C9 . 1.398(7) no
C9 C10 . 1.508(8) no
C11 C12 . 1.390(10) no
C12 C13 . 1.380(10) no
C13 C14 . 1.397(9) no
C14 C15 . 1.394(8) no
C15 C16 . 1.508(8) no
O3 H3o . 0.82 no
O6 H6o . 0.82 no
C1 H1a . 0.96 no
C1 H1b . 0.96 no
C1 H1c . 0.96 no
C2 H2a . 0.96 no
C2 H2b . 0.96 no
C2 H2c . 0.96 no
C3 H3a . 0.96 no
C3 H3b . 0.96 no
C3 H3c . 0.96 no
C4 H4a . 0.96 no
C4 H4b . 0.96 no
C4 H4c . 0.96 no
C5 H5 . 0.93 no
C6 H6 . 0.93 no
C7 H7 . 0.93 no
C11 H11 . 0.93 no
C12 H12 . 0.93 no
C13 H13 . 0.93 no

loop_
_geom_hbond_atom_site_label_D
_geom_hbond_atom_site_label_H
_geom_hbond_atom_site_label_A
_geom_hbond_distance_DH
_geom_hbond_distance_HA
_geom_hbond_distance_DA
_geom_hbond_angle_DHA
_geom_hbond_publ_flag
O3 H3o O2 0.82 1.84 2.561(6) 146 yes
O6 H6o O5 0.82 1.95 2.579(6) 133 yes

loop_
_geom_torsion_atom_site_label_1
_geom_torsion_atom_site_label_2
_geom_torsion_atom_site_label_3
_geom_torsion_atom_site_label_4
_geom_torsion_site_symmetry_1
_geom_torsion_site_symmetry_4
_geom_torsion
_geom_torsion_publ_flag
O7 Sn1 O1 C10 . . 175.9(5) no
C2 Sn1 O1 C10 . . -78.1(5) no
C1 Sn1 O1 C10 . . 71.6(5) no
O7 Sn1 O1 C10 2_666 . 174.5(4) no
N1 Sn1 O1 C10 . . -1.8(5) no
O4 Sn1 O1 C10 2_666 . -4.1(7) no
O7 Sn1 O1 Sn2 . . 2.50(10) no
C2 Sn1 O1 Sn2 . . 108.5(2) no
C1 Sn1 O1 Sn2 . . -101.8(2) no
O7 Sn1 O1 Sn2 2_666 . 1.1(3) no
N1 Sn1 O1 Sn2 . . -175.2(2) no
O4 Sn1 O1 Sn2 2_666 . -177.5(2) no
O7 Sn2 O1 C10 . . -175.9(5) no
C3 Sn2 O1 C10 . . -67.2(5) no
C4 Sn2 O1 C10 . . 71.3(5) no
O4 Sn2 O1 C10 . . 178.8(4) no
N2 Sn2 O1 C10 . . 5.3(6) no
O7 Sn2 O1 Sn1 . . -2.60(10) no
C3 Sn2 O1 Sn1 . . 106.1(2) no
C4 Sn2 O1 Sn1 . . -115.4(3) no
O4 Sn2 O1 Sn1 . . -7.8(3) no
N2 Sn2 O1 Sn1 . . 178.7(2) no
O7 Sn2 O4 C16 . . -173.3(5) no
C3 Sn2 O4 C16 . . 85.1(5) no
C4 Sn2 O4 C16 . . -68.6(5) no
O1 Sn2 O4 C16 . . -168.3(4) no
N2 Sn2 O4 C16 . . 7.8(4) no
C3 Sn2 O7 Sn1 . . -73.1(3) no
C4 Sn2 O7 Sn1 . . 76.1(3) no
O4 Sn2 O7 Sn1 . . -179.4(3) no
O1 Sn2 O7 Sn1 . . 3.56(18) no
N2 Sn2 O7 Sn1 . . -177.7(2) no
C3 Sn2 O7 Sn1 . 2_666 101.2(3) no
C4 Sn2 O7 Sn1 . 2_666 -109.6(3) no
O4 Sn2 O7 Sn1 . 2_666 -5.2(2) no
O1 Sn2 O7 Sn1 . 2_666 177.8(3) no
N2 Sn2 O7 Sn1 . 2_666 -3.4(4) no
C2 Sn1 O7 Sn2 . . -92.3(3) no
C1 Sn1 O7 Sn2 . . 85.0(3) no
O7 Sn1 O7 Sn2 2_666 . 175.4(3) no
O1 Sn1 O7 Sn2 . . -3.8(2) no
N1 Sn1 O7 Sn2 . . -0.9(3) no
O4 Sn1 O7 Sn2 2_666 . 176.2(2) no
C2 Sn1 O7 Sn1 . 2_666 92.3(2) no
C1 Sn1 O7 Sn1 . 2_666 -90.4(2) no
O7 Sn1 O7 Sn1 2_666 2_666 0.0 no
O1 Sn1 O7 Sn1 . 2_666 -179.2(2) no
N1 Sn1 O7 Sn1 . 2_666 -176.40(10) no
O4 Sn1 O7 Sn1 2_666 2_666 0.7(3) no
O7 Sn1 N1 C5 . . 173.5(5) no
C2 Sn1 N1 C5 . . -83.8(5) no
C1 Sn1 N1 C5 . . 75.8(5) no
O7 Sn1 N1 C5 2_666 . 0.7(7) no
O1 Sn1 N1 C5 . . 176.6(6) no
O4 Sn1 N1 C5 2_666 . -4.4(5) no
O7 Sn1 N1 C9 . . 0.5(5) no
C2 Sn1 N1 C9 . . 103.2(4) no
C1 Sn1 N1 C9 . . -97.2(4) no
O7 Sn1 N1 C9 2_666 . -172.3(3) no
O1 Sn1 N1 C9 . . 3.6(3) no
O4 Sn1 N1 C9 2_666 . -177.3(4) no
O7 Sn2 N2 C11 . . 176.6(5) no
C3 Sn2 N2 C11 . . 66.5(7) no
C4 Sn2 N2 C11 . . -70.5(7) no
O4 Sn2 N2 C11 . . 178.5(7) no
O1 Sn2 N2 C11 . . -5.5(8) no
O7 Sn2 N2 C15 . . -9.5(6) no
C3 Sn2 N2 C15 . . -119.7(4) no
C4 Sn2 N2 C15 . . 103.3(4) no
O4 Sn2 N2 C15 . . -7.6(4) no
O1 Sn2 N2 C15 . . 168.4(3) no
C9 N1 C5 C6 . . 0.4(9) no
Sn1 N1 C5 C6 . . -172.2(4) no
N1 C5 C6 C7 . . .0(10) no
C5 C6 C7 C8 . . 1.0(10) no
C6 C7 C8 O3 . . -179.4(6) no
C6 C7 C8 C9 . . -0.5(9) no
C5 N1 C9 C8 . . -0.4(8) no
Sn1 N1 C9 C8 . . 173.6(4) no
C5 N1 C9 C10 . . -179.1(5) no
Sn1 N1 C9 C10 . . -5.1(6) no
O3 C8 C9 N1 . . 179.3(6) no
C7 C8 C9 N1 . . 0.5(9) no
O3 C8 C9 C10 . . -2.0(9) no
C7 C8 C9 C10 . . 179.1(5) no
Sn1 O1 C10 O2 . . -177.5(4) no
Sn2 O1 C10 O2 . . -6.5(9) no
Sn1 O1 C10 C9 . . -0.2(8) no
Sn2 O1 C10 C9 . . 170.8(3) no
N1 C9 C10 O2 . . -178.3(5) no
C8 C9 C10 O2 . . 3.0(8) no
N1 C9 C10 O1 . . 4.2(8) no
C8 C9 C10 O1 . . -174.5(5) no
C15 N2 C11 C12 . . -1.0(10) no
Sn2 N2 C11 C12 . . 172.5(6) no
N2 C11 C12 C13 . . -1.0(10) no
C11 C12 C13 C14 . . 4.0(10) no
C12 C13 C14 O6 . . 177.8(7) no
C12 C13 C14 C15 . . -5.0(10) no
C11 N2 C15 C14 . . 0.2(9) no
Sn2 N2 C15 C14 . . -174.6(5) no
C11 N2 C15 C16 . . -177.5(6) no
Sn2 N2 C15 C16 . . 7.6(6) no
O6 C14 C15 N2 . . -179.8(6) no
C13 C14 C15 N2 . . 3.0(10) no
O6 C14 C15 C16 . . -2.2(9) no
C13 C14 C15 C16 . . -179.9(6) no
Sn2 O4 C16 O5 . . 172.4(4) no
Sn2 O4 C16 C15 . . -6.5(7) no
N2 C15 C16 O5 . . 178.6(5) no
C14 C15 C16 O5 . . 0.8(9) no
N2 C15 C16 O4 . . -2.4(8) no
C14 C15 C16 O4 . . 179.8(5) no
